data_2104806
loop_
_publ_author_name
'Matsunaga, Toshiyuki'
'Kojima, Rie'
'Yamada, Noboru'
'Fujita, Tomoko'
'Kifune, Kouichi'
'Kubota, Yoshiki'
'Takata, Masaki'

_publ_section_title
;
 Structural investigation of GeSb~6~Te~10~ and GeBi~6~Te~10~
 intermetallic compounds in the chalcogenide homologous series
;
_journal_issue 4
_journal_name_full 'Acta Crystallographica Section B'
_journal_page_first 407
_journal_page_last 411
_journal_paper_doi 10.1107/S0108768110024080
_journal_volume 66
_journal_year 2010
_chemical_formula_sum 'Ge Sb6 Te10'
_chemical_formula_weight 2079.1
_space_group_IT_number 166
_symmetry_cell_setting trigonal
_symmetry_space_group_name_Hall '-R 3 2"'
_symmetry_space_group_name_H-M 'R -3 m :H'
_cell_angle_alpha 90
_cell_angle_beta 90
_cell_angle_gamma 120
_cell_formula_units_Z 3
_cell_length_a 4.236
_cell_length_b 4.236
_cell_length_c 101.5087
_cell_measurement_temperature 92
_cell_volume 1577.414
_computing_publication_material 'Jana2000 (Petricek, Dusek & Palatinus, 2000)'
_computing_structure_refinement 'Jana2000 (Petricek, Dusek & Palatinus, 2000)'
_diffrn_ambient_temperature 92
_diffrn_detector_type 'image plate'
_diffrn_measurement_device_type BL02B2
_diffrn_radiation_type synchrotron
_diffrn_radiation_wavelength 0.42354
_exptl_absorpt_coefficient_mu 5.418
_exptl_absorpt_process_details '(Jana2000; Petricek, Dusek & Palatinus, 2000)'
_exptl_crystal_density_diffrn 6.564
_exptl_crystal_F_000 2574
_pd_meas_2theta_range_inc 0.01
_pd_meas_2theta_range_max 56.000
_pd_meas_2theta_range_min 1.200
_pd_meas_number_of_points 5481
_pd_meas_scan_method fixed
_pd_proc_2theta_range_inc 0.01
_pd_proc_2theta_range_max 56.000
_pd_proc_2theta_range_min 1.200
_pd_proc_ls_background_function '15 Legendre polynoms'
_pd_proc_ls_pref_orient_corr 'March & Dollase'
_pd_proc_ls_profile_function Pseudo-Voigt
_pd_proc_ls_prof_R_factor 0.0407
_pd_proc_ls_prof_wR_expected 0.0120
_pd_proc_ls_prof_wR_factor 0.0569
_pd_spec_mounting '0.3mm diameter quartz capillary'
_pd_spec_mount_mode transmission
_pd_spec_shape cylinder
_refine_ls_extinction_method none
_refine_ls_goodness_of_fit_all 4.754
_refine_ls_number_parameters 39
_refine_ls_number_restraints 19
_refine_ls_R_factor_all 0.0403
_refine_ls_R_factor_gt 0.0403
_refine_ls_shift/su_max 13.9716
_refine_ls_shift/su_mean 1.6114
_refine_ls_weighting_scheme sigma
_refine_ls_wR_factor_gt 0.0351
_refine_ls_wR_factor_ref 0.0351
_cod_data_source_file so5032.cif
_cod_data_source_block I
_cod_original_cell_volume 1577.378
_cod_original_sg_symbol_Hall '-R 3;-2"'
_cod_original_sg_symbol_H-M 'R -3 m'
_cod_original_formula_sum 'Ge1 Sb6 Te10'
_cod_database_code 2104806

loop_
_symmetry_equiv_pos_site_id
_symmetry_equiv_pos_as_xyz
1 x,y,z
2 -y,x-y,z
3 -y,-x,z
4 -x+y,-x,z
5 x,x-y,z
6 -x+y,y,z
7 -x,-y,-z
8 y,-x+y,-z
9 y,x,-z
10 x-y,x,-z
11 -x,-x+y,-z
12 x-y,-y,-z
13 2/3+x,1/3+y,1/3+z
14 2/3-y,1/3+x-y,1/3+z
15 2/3-y,1/3-x,1/3+z
16 2/3-x+y,1/3-x,1/3+z
17 2/3+x,1/3+x-y,1/3+z
18 2/3-x+y,1/3+y,1/3+z
19 2/3-x,1/3-y,1/3-z
20 2/3+y,1/3-x+y,1/3-z
21 2/3+y,1/3+x,1/3-z
22 2/3+x-y,1/3+x,1/3-z
23 2/3-x,1/3-x+y,1/3-z
24 2/3+x-y,1/3-y,1/3-z
25 1/3+x,2/3+y,2/3+z
26 1/3-y,2/3+x-y,2/3+z
27 1/3-y,2/3-x,2/3+z
28 1/3-x+y,2/3-x,2/3+z
29 1/3+x,2/3+x-y,2/3+z
30 1/3-x+y,2/3+y,2/3+z
31 1/3-x,2/3-y,2/3-z
32 1/3+y,2/3-x+y,2/3-z
33 1/3+y,2/3+x,2/3-z
34 1/3+x-y,2/3+x,2/3-z
35 1/3-x,2/3-x+y,2/3-z
36 1/3+x-y,2/3-y,2/3-z

loop_
_atom_site_label
_atom_site_type_symbol
_atom_site_fract_x
_atom_site_fract_y
_atom_site_fract_z
_atom_site_adp_type
_atom_site_U_iso_or_equiv
_atom_site_symmetry_multiplicity
_atom_site_occupancy
_atom_site_calc_flag
_atom_site_refinement_flags
_atom_site_disorder_assembly
_atom_site_disorder_group
Ge1 Ge 0 0 0 Uiso 0.0190(4) 3 0.50(3) d . . .
Te1 Te 0 0 0.05337(4) Uiso 0.0056(2) 6 1 d . . .
Te2 Te 0 0 0.11698(6) Uiso 0.0056(2) 6 1 d . . .
Te3 Te 0 0 0.17986(4) Uiso 0.0056(2) 6 1 d . . .
Ge2 Ge 0 0 0.23559(6) Uiso 0.0190(4) 6 0.02(2) d . . .
Ge3 Ge 0 0 0.29560(5) Uiso 0.0190(4) 6 0.18(2) d . . .
Te4 Te 0 0 0.35090(5) Uiso 0.0056(2) 6 1 d . . .
Te5 Te 0 0 0.41426(5) Uiso 0.0056(2) 6 1 d . . .
Ge4 Ge 0 0 0.46956(6) Uiso 0.0190(4) 6 0.05(4) d . . .
Sb1 Sb 0 0 0 Uiso 0.0190(4) 3 0.50(3) d . . .
Sb2 Sb 0 0 0.23559(6) Uiso 0.0190(4) 6 0.98(2) d . . .
Sb3 Sb 0 0 0.29560(5) Uiso 0.0190(4) 6 0.82(2) d . . .
Sb4 Sb 0 0 0.46956(6) Uiso 0.0190(4) 6 0.95(4) d . . .

loop_
_atom_type_symbol
_atom_type_scat_dispersion_real
_atom_type_scat_dispersion_imag
_atom_type_scat_source
Ge 0.289 0.721 'International Tables Vol C Tables  4.2.6.8 and 6.1.1.1'
Sb -2.645 0.616 'International Tables Vol C Tables  4.2.6.8 and 6.1.1.1'
Te -2.055 0.669 'International Tables Vol C Tables  4.2.6.8 and 6.1.1.1'
